data_7131324
loop_
_publ_author_name
'Yang, Weiwei'
'Wang, Haiying'
'Chang, Rong'
'Feng, Zhitao'
'Zhu, Yumei'
'Sue, Andrew C.-H.'

_publ_section_title
;
 Handcuff-like metallo-pseudorotaxanes consisting of tiara[5]arene wheels
 and dimeric silver trifluoroacetate axles.
;
_journal_issue 17
_journal_name_full 'Chemical communications (Cambridge, England)'
_journal_page_first 2457
_journal_page_last 2460
_journal_paper_doi 10.1039/d2cc06951b
_journal_volume 59
_journal_year 2023
_chemical_formula_moiety 'Ag2 C4 F6 O4, C H Cl3, C45 H50 O10'
_chemical_formula_sum 'C50 H51 Ag2 Cl3 F6 O14'
_chemical_formula_weight 1311.99
_space_group_crystal_system orthorhombic
_space_group_IT_number 19
_space_group_name_Hall 'P 2ac 2ab'
_space_group_name_H-M_alt 'P 21 21 21'
_atom_sites_solution_hydrogens geom
_atom_sites_solution_primary dual
_audit_creation_date 2022-10-15
_audit_creation_method
;
Olex2 1.2
(compiled 2018.05.29 svn.r3508 for OlexSys, GUI svn.r5506)
;
_audit_update_record
;
2022-10-15 deposited with the CCDC.	2023-02-01 downloaded from the CCDC.
;
_cell_angle_alpha 90
_cell_angle_beta 90
_cell_angle_gamma 90
_cell_formula_units_Z 4
_cell_length_a 12.10780(10)
_cell_length_b 20.0062(2)
_cell_length_c 21.6776(2)
_cell_measurement_reflns_used 19450
_cell_measurement_temperature 160.00(10)
_cell_measurement_theta_max 73.3070
_cell_measurement_theta_min 3.0160
_cell_volume 5250.99(8)
_computing_cell_refinement 'CrysAlisPro 1.171.39.45g (Rigaku OD, 2018)'
_computing_data_collection 'CrysAlisPro 1.171.39.45g (Rigaku OD, 2018)'
_computing_data_reduction 'CrysAlisPro 1.171.39.45g (Rigaku OD, 2018)'
_computing_molecular_graphics 'Olex2 (Dolomanov et al., 2009)'
_computing_publication_material 'Olex2 (Dolomanov et al., 2009)'
_computing_structure_refinement 'ShelXL (Sheldrick, 2015)'
_computing_structure_solution 'ShelXT (Sheldrick, 2015)'
_diffrn_ambient_environment N~2~
_diffrn_ambient_temperature 160.00(10)
_diffrn_detector 'CCD plate'
_diffrn_detector_type HyPix
_diffrn_measured_fraction_theta_full 0.999
_diffrn_measured_fraction_theta_max 0.977
_diffrn_measurement_details
;
List of Runs (angles in degrees, time in seconds):

  # Type    Start    End  Width  t~exp~   \w     \q     \k     \f   Frames
#--------------------------------------------------------------------------
  1  \w     25.00  84.00   0.50    0.05    --   35.61-102.00  80.00  118
  2  \w   -105.00 -40.00   0.50    0.15    -- -100.00 113.00 -88.00  130
  3  \w   -177.00-132.00   0.50    0.15    -- -100.00 -26.00 -95.00   90
  4  \w    -93.00 -54.00   0.50    0.15    -- -100.00 -26.00 -95.00   78
  5  \w     27.00 110.00   0.50    0.15    --  109.32-102.00  80.00  166
  6  \w    100.00 127.00   0.50    0.15    --  109.32 102.00-176.00   54
  7  \w    -37.00  82.00   0.50    0.05    --   35.61 -26.00 -95.00  238
  8  \w      7.00 112.00   0.50    0.05    --   35.61  77.00-180.00  210
  9  \w    -69.00 -19.00   0.50    0.15    -- -100.00 111.00  30.00  100
 10  \w   -137.00 -89.00   0.50    0.15    -- -100.00 179.00  60.00   96
 11  \w    -70.00 -45.00   0.50    0.15    -- -100.00 179.00  60.00   50
 12  \w     88.00 178.00   0.50    0.15    --  109.32 111.00 120.00  180
 13  \w     49.00  75.00   0.50    0.15    --  109.32 -94.00 120.00   52
 14  \w     36.00  73.00   0.50    0.15    --  109.32 -94.00 -30.00   74
 15  \w     29.00 112.00   0.50    0.15    --  109.32-111.00 -90.00  166
 16  \w     78.00 106.00   0.50    0.15    --  109.32 -94.00 -30.00   56
 17  \w     71.00 172.00   0.50    0.15    --  109.32  77.00-120.00  202
;
_diffrn_measurement_device 'four-circle diffractometer'
_diffrn_measurement_device_type 'ROD, Synergy Custom system, HyPix'
_diffrn_measurement_method '\w scans'
_diffrn_orient_matrix_type 'CrysAlisPro convention (1999,Acta A55,543-557)'
_diffrn_orient_matrix_UB_11 -0.0813975000
_diffrn_orient_matrix_UB_12 -0.0532441000
_diffrn_orient_matrix_UB_13 -0.0239077000
_diffrn_orient_matrix_UB_21 0.0904305000
_diffrn_orient_matrix_UB_22 -0.0538106000
_diffrn_orient_matrix_UB_23 0.0060775000
_diffrn_orient_matrix_UB_31 -0.0375286000
_diffrn_orient_matrix_UB_32 -0.0140871000
_diffrn_orient_matrix_UB_33 0.0666024000
_diffrn_radiation_monochromator mirror
_diffrn_radiation_probe x-ray
_diffrn_radiation_type CuK\a
_diffrn_radiation_wavelength 1.54184
_diffrn_reflns_av_R_equivalents 0.0555
_diffrn_reflns_av_unetI/netI 0.0577
_diffrn_reflns_Laue_measured_fraction_full 0.999
_diffrn_reflns_Laue_measured_fraction_max 0.977
_diffrn_reflns_limit_h_max 14
_diffrn_reflns_limit_h_min -14
_diffrn_reflns_limit_k_max 23
_diffrn_reflns_limit_k_min -24
_diffrn_reflns_limit_l_max 26
_diffrn_reflns_limit_l_min -22
_diffrn_reflns_number 26674
_diffrn_reflns_point_group_measured_fraction_full 0.998
_diffrn_reflns_point_group_measured_fraction_max 0.964
_diffrn_reflns_theta_full 67.684
_diffrn_reflns_theta_max 73.742
_diffrn_reflns_theta_min 3.006
_diffrn_source 'Rotating-anode X-ray tube'
_diffrn_source_type 'Rigaku (Cu) X-ray Source'
_exptl_absorpt_coefficient_mu 8.143
_exptl_absorpt_correction_T_max 1.00000
_exptl_absorpt_correction_T_min 0.30233
_exptl_absorpt_correction_type multi-scan
_exptl_absorpt_process_details
;
CrysAlisPro 1.171.39.45g (Rigaku Oxford Diffraction, 2018)
Empirical absorption correction using spherical harmonics,
 implemented in SCALE3 ABSPACK scaling algorithm.
;
_exptl_crystal_colour 'clear light colourless'
_exptl_crystal_density_diffrn 1.660
_exptl_crystal_description block
_exptl_crystal_F_000 2648
_exptl_crystal_size_max 0.3
_exptl_crystal_size_mid 0.16
_exptl_crystal_size_min 0.15
_refine_diff_density_max 2.003
_refine_diff_density_min -1.481
_refine_diff_density_rms 0.115
_refine_ls_abs_structure_details
;
 Flack x determined using 3911 quotients [(I+)-(I-)]/[(I+)+(I-)]
 (Parsons, Flack and Wagner, Acta Cryst. B69 (2013) 249-259).
;
_refine_ls_abs_structure_Flack -0.010(4)
_refine_ls_extinction_method none
_refine_ls_goodness_of_fit_ref 1.032
_refine_ls_hydrogen_treatment constr
_refine_ls_matrix_type full
_refine_ls_number_parameters 706
_refine_ls_number_reflns 10225
_refine_ls_number_restraints 8
_refine_ls_restrained_S_all 1.038
_refine_ls_R_factor_all 0.0661
_refine_ls_R_factor_gt 0.0637
_refine_ls_shift/su_max 0.000
_refine_ls_shift/su_mean 0.000
_refine_ls_structure_factor_coef Fsqd
_refine_ls_weighting_details 'w=1/[\s^2^(Fo^2^)+(0.1033P)^2^+9.4501P] where P=(Fo^2^+2Fc^2^)/3'
_refine_ls_weighting_scheme calc
_refine_ls_wR_factor_gt 0.1676
_refine_ls_wR_factor_ref 0.1713
_reflns_Friedel_coverage 0.787
_reflns_Friedel_fraction_full 0.995
_reflns_Friedel_fraction_max 0.948
_reflns_number_gt 9688
_reflns_number_total 10225
_reflns_threshold_expression 'I > 2\s(I)'
_cod_data_source_file d2cc06951b2.cif
_cod_data_source_block 20210907-yww-dmp5-ag-2
_cod_database_code 7131324
_shelx_shelxl_version_number 2018/3
_shelx_space_group_comment
;
The symmetry employed for this shelxl refinement is uniquely defined
by the following loop, which should always be used as a source of
symmetry information in preference to the above space-group names.
They are only intended as comments.
;
_reflns_odcompleteness_completeness 99.98
_reflns_odcompleteness_iscentric 1
_reflns_odcompleteness_theta 66.97
_olex2_refinement_description
;
1. Fixed Uiso
 At 1.2 times of:
  All C(H) groups, All C(H,H) groups
 At 1.5 times of:
  All C(H,H,H) groups
2. Rigid bond restraints
 O13, Ag3
 with sigma for 1-2 distances of 0.005 and sigma for 1-3 distances of 0.005
 Ag2, O13
 with sigma for 1-2 distances of 0.005 and sigma for 1-3 distances of 0.005
3. Uiso/Uaniso restraints and constraints
O13: within 2A with sigma of 0.005 and sigma for terminal atoms of 0.005
Uanis(O13) \\sim Ueq: with sigma of 0.005 and sigma for terminal atoms of 0.005
4. Others
 Sof(Ag3)=1-FVAR(1)
 Sof(Ag2)=FVAR(1)
 Sof(Ag4)=1-FVAR(2)
 Sof(Ag1)=FVAR(2)
5.a Ternary CH refined with riding coordinates:
 C50(H50)
5.b Secondary CH2 refined with riding coordinates:
 C5(H5A,H5B), C13(H13A,H13B), C31(H31A,H31B), C39(H39A,H39B), C40(H40A,H40B)
5.c Aromatic/amide H refined with riding coordinates:
 C6(H6), C15(H15), C16(H16), C17(H17), C19(H19), C21(H21), C23(H23), C25(H25),
 C32(H32), C35(H35)
5.d Idealised Me refined as rotating group:
 C33(H33A,H33B,H33C), C37(H37A,H37B,H37C), C38(H38A,H38B,H38C), C41(H41A,H41B,
 H41C), C42(H42A,H42B,H42C), C44(H44A,H44B,H44C), C45(H45A,H45B,H45C), C47(H47A,
 H47B,H47C), C48(H48A,H48B,H48C), C49(H49A,H49B,H49C)
;
_olex2_submission_special_instructions 'No special instructions were received'
_oxdiff_exptl_absorpt_empirical_details
;
Empirical correction (ABSPACK) includes:
- Absorption correction using spherical harmonics
- Frame scaling
;
_oxdiff_exptl_absorpt_empirical_full_max 3.339
_oxdiff_exptl_absorpt_empirical_full_min 0.436

loop_
_space_group_symop_operation_xyz
'x, y, z'
'-x+1/2, -y, z+1/2'
'-x, y+1/2, -z+1/2'
'x+1/2, -y+1/2, -z'

loop_
_atom_site_label
_atom_site_type_symbol
_atom_site_fract_x
_atom_site_fract_y
_atom_site_fract_z
_atom_site_U_iso_or_equiv
_atom_site_adp_type
_atom_site_occupancy
_atom_site_site_symmetry_order
_atom_site_calc_flag
_atom_site_refinement_flags_posn
_atom_site_refinement_flags_adp
_atom_site_refinement_flags_occupancy
_atom_site_disorder_assembly
_atom_site_disorder_group
Ag1 Ag 0.56682(6) 0.44522(4) 0.65057(3) 0.0455(3) Uani 0.892(3) 1 d . . P A 1
Ag2 Ag 0.50728(7) 0.56368(5) 0.58043(5) 0.0473(4) Uani 0.684(3) 1 d . U P A 1
Cl1 Cl 0.9462(3) 0.21819(19) 0.82767(13) 0.0759(8) Uani 1 1 d . . . . .
Cl2 Cl 1.0583(3) 0.32713(15) 0.76507(16) 0.0770(8) Uani 1 1 d . . . . .
Cl3 Cl 1.0361(3) 0.19802(14) 0.7070(2) 0.0924(13) Uani 1 1 d . . . . .
O1 O 0.8063(4) 0.3182(3) 0.6631(2) 0.0338(11) Uani 1 1 d . . . . .
O2 O 0.4693(5) 0.3792(3) 0.8138(3) 0.0425(14) Uani 1 1 d . . . . .
O3 O 0.6508(5) 0.7320(3) 0.5993(3) 0.0372(12) Uani 1 1 d . . . . .
O4 O 0.2401(5) 0.4412(3) 0.4370(3) 0.0468(14) Uani 1 1 d . . . . .
O5 O 0.3785(6) 0.6147(3) 0.7722(3) 0.0564(19) Uani 1 1 d . . . . .
O6 O 0.2285(5) 0.6681(3) 0.5444(3) 0.0412(12) Uani 1 1 d . . . . .
O7 O 0.8001(5) 0.5573(3) 0.7532(3) 0.0474(14) Uani 1 1 d . . . . .
F1 F 0.1878(6) 0.4607(4) 0.7192(3) 0.079(2) Uani 1 1 d . . . . .
O8 O 0.5934(5) 0.5982(3) 0.4052(3) 0.0439(13) Uani 1 1 d . . . . .
F2 F 0.1459(6) 0.5342(3) 0.6522(4) 0.078(2) Uani 1 1 d . . . . .
O9 O 0.3676(5) 0.2760(4) 0.6051(3) 0.0539(16) Uani 1 1 d . . . . .
C1 C 0.6977(6) 0.3070(3) 0.6474(3) 0.0251(12) Uani 1 1 d . . . . .
O10 O 0.6701(6) 0.3507(4) 0.4514(4) 0.0598(18) Uani 1 1 d . . . . .
O11 O 0.7275(6) 0.4675(4) 0.6069(4) 0.0611(19) Uani 1 1 d . . . . .
F3 F 0.1528(6) 0.4311(4) 0.6258(4) 0.079(2) Uani 1 1 d . . . . .
C2 C 0.6455(6) 0.3999(3) 0.7735(3) 0.0233(12) Uani 1 1 d . . . . .
C3 C 0.4170(6) 0.6819(3) 0.5214(3) 0.0270(13) Uani 1 1 d . . . . .
C4 C 0.6219(6) 0.3089(3) 0.6959(3) 0.0270(13) Uani 1 1 d . . . . .
C5 C 0.6564(6) 0.3253(3) 0.7611(3) 0.0255(13) Uani 1 1 d . . . . .
H5A H 0.732450 0.311659 0.767379 0.031 Uiso 1 1 calc R . . . .
H5B H 0.610528 0.300707 0.789889 0.031 Uiso 1 1 calc R . . . .
C6 C 0.4027(6) 0.6722(3) 0.6740(4) 0.0314(15) Uani 1 1 d . . . . .
H6 H 0.327065 0.671692 0.666742 0.038 Uiso 1 1 calc R . . . .
C7 C 0.5570(7) 0.6433(3) 0.7391(3) 0.0313(14) Uani 1 1 d . . . . .
C8 C 0.4827(8) 0.3367(4) 0.4754(4) 0.0390(18) Uani 1 1 d . . . . .
C9 C 0.4068(6) 0.5804(3) 0.4318(3) 0.0296(14) Uani 1 1 d . . . . .
C10 C 0.7174(7) 0.5124(4) 0.7672(3) 0.0316(15) Uani 1 1 d . . . . .
C11 C 0.4294(6) 0.4568(3) 0.4164(3) 0.0316(14) Uani 1 1 d . . . . .
O12 O 0.3895(6) 0.4501(4) 0.6711(4) 0.063(2) Uani 1 1 d . . . . .
C12 C 0.5641(8) 0.3744(4) 0.4484(4) 0.0396(17) Uani 1 1 d . . . . .
C13 C 0.6040(8) 0.6129(3) 0.7970(4) 0.0368(17) Uani 1 1 d . . . . .
H13A H 0.554565 0.621962 0.831150 0.044 Uiso 1 1 calc R . . . .
H13B H 0.674457 0.633814 0.806073 0.044 Uiso 1 1 calc R . . . .
F4 F 0.9106(7) 0.5761(4) 0.5876(6) 0.112(4) Uani 1 1 d . . . . .
C14 C 0.4721(6) 0.7015(3) 0.6315(3) 0.0288(14) Uani 1 1 d . . . . .
C15 C 0.6626(7) 0.2931(4) 0.5872(3) 0.0328(15) Uani 1 1 d . . . . .
H15 H 0.714160 0.290246 0.555538 0.039 Uiso 1 1 calc R . . . .
C16 C 0.7298(6) 0.4432(4) 0.7584(3) 0.0276(13) Uani 1 1 d . . . . .
H16 H 0.795435 0.426457 0.742353 0.033 Uiso 1 1 calc R . . . .
C17 C 0.5106(6) 0.6661(3) 0.4862(3) 0.0301(14) Uani 1 1 d . . . . .
H17 H 0.576353 0.689103 0.492689 0.036 Uiso 1 1 calc R . . . .
C18 C 0.4439(7) 0.6436(3) 0.7277(4) 0.0352(16) Uani 1 1 d . . . . .
C19 C 0.5358(6) 0.4940(3) 0.8073(3) 0.0302(15) Uani 1 1 d . . . . .
H19 H 0.470906 0.510642 0.824271 0.036 Uiso 1 1 calc R . . . .
C20 C 0.3460(7) 0.4174(4) 0.4426(4) 0.0388(17) Uani 1 1 d . . . . .
C21 C 0.3143(6) 0.5973(3) 0.4662(3) 0.0287(14) Uani 1 1 d . . . . .
H21 H 0.248669 0.574192 0.459908 0.034 Uiso 1 1 calc R . . . .
F5 F 0.9299(6) 0.4771(5) 0.5650(5) 0.099(3) Uani 1 1 d . . . . .
C22 C 0.5517(7) 0.2836(3) 0.5745(3) 0.0339(15) Uani 1 1 d . . . . .
C23 C 0.6275(7) 0.6715(3) 0.6962(3) 0.0310(14) Uani 1 1 d . . . . .
H23 H 0.703220 0.671072 0.703267 0.037 Uiso 1 1 calc R . . . .
C24 C 0.3179(6) 0.6485(3) 0.5104(3) 0.0274(13) Uani 1 1 d . . . . .
C25 C 0.3748(8) 0.3577(4) 0.4718(4) 0.0418(18) Uani 1 1 d . . . . .
H25 H 0.319596 0.331456 0.489233 0.050 Uiso 1 1 calc R . . . .
C26 C 0.4754(6) 0.2861(4) 0.6215(4) 0.0357(16) Uani 1 1 d . . . . .
C27 C 0.6205(7) 0.5374(3) 0.7912(3) 0.0302(14) Uani 1 1 d . . . . .
C28 C 0.5482(6) 0.4251(3) 0.7980(3) 0.0272(13) Uani 1 1 d . . . . .
C29 C 0.5052(6) 0.6156(4) 0.4413(3) 0.0307(14) Uani 1 1 d . . . . .
F6 F 0.8769(7) 0.5438(8) 0.4973(4) 0.140(6) Uani 1 1 d . . . . .
C30 C 0.5855(6) 0.7008(3) 0.6419(3) 0.0302(14) Uani 1 1 d . . . . .
O13 O 0.6833(7) 0.5605(6) 0.5586(5) 0.084(2) Uani 1 1 d . U . . .
C31 C 0.4256(6) 0.7331(3) 0.5729(3) 0.0312(14) Uani 1 1 d . . . . .
H31A H 0.353049 0.751518 0.581379 0.037 Uiso 1 1 calc R . . . .
H31B H 0.473263 0.769472 0.559876 0.037 Uiso 1 1 calc R . . . .
C32 C 0.5383(7) 0.4353(4) 0.4195(3) 0.0372(16) Uani 1 1 d . . . . .
H32 H 0.594275 0.461197 0.402394 0.045 Uiso 1 1 calc R . . . .
C33 C 0.8845(8) 0.3219(5) 0.6144(4) 0.047(2) Uani 1 1 d . . . . .
H33A H 0.856232 0.350080 0.582186 0.070 Uiso 1 1 calc GR . . . .
H33B H 0.897782 0.277944 0.598284 0.070 Uiso 1 1 calc GR . . . .
H33C H 0.952447 0.340274 0.629725 0.070 Uiso 1 1 calc GR . . . .
C34 C 0.3235(7) 0.4847(3) 0.6417(4) 0.0356(16) Uani 1 1 d . . . . .
C35 C 0.5098(6) 0.2986(3) 0.6826(3) 0.0287(13) Uani 1 1 d . . . . .
H35 H 0.457897 0.300028 0.714150 0.034 Uiso 1 1 calc R . . . .
O14 O 0.3415(7) 0.5259(5) 0.6015(5) 0.088(3) Uani 1 1 d . . . . .
C36 C 0.7436(7) 0.5155(4) 0.5731(4) 0.0431(19) Uani 1 1 d . . . . .
C37 C 0.2860(7) 0.2830(5) 0.6521(6) 0.055(2) Uani 1 1 d . . . . .
H37A H 0.214154 0.275050 0.634850 0.082 Uiso 1 1 calc GR . . . .
H37B H 0.288964 0.327451 0.668692 0.082 Uiso 1 1 calc GR . . . .
H37C H 0.299954 0.251240 0.684352 0.082 Uiso 1 1 calc GR . . . .
C38 C 0.3669(8) 0.4035(5) 0.8353(5) 0.058(3) Uani 1 1 d . . . . .
H38A H 0.333105 0.430441 0.803921 0.087 Uiso 1 1 calc GR . . . .
H38B H 0.378552 0.430054 0.871637 0.087 Uiso 1 1 calc GR . . . .
H38C H 0.319478 0.366540 0.845079 0.087 Uiso 1 1 calc GR . . . .
C39 C 0.4016(7) 0.5234(4) 0.3858(3) 0.0354(16) Uani 1 1 d . . . . .
H39A H 0.453357 0.531759 0.352552 0.042 Uiso 1 1 calc R . . . .
H39B H 0.328040 0.521084 0.368240 0.042 Uiso 1 1 calc R . . . .
C40 C 0.5130(9) 0.2716(4) 0.5080(4) 0.046(2) Uani 1 1 d . . . . .
H40A H 0.571238 0.249329 0.485206 0.056 Uiso 1 1 calc R . . . .
H40B H 0.449125 0.242287 0.508477 0.056 Uiso 1 1 calc R . . . .
C41 C 0.2674(8) 0.6327(4) 0.7752(5) 0.049(2) Uani 1 1 d . . . . .
H41A H 0.229143 0.615324 0.739865 0.073 Uiso 1 1 calc GR . . . .
H41B H 0.261218 0.680556 0.775706 0.073 Uiso 1 1 calc GR . . . .
H41C H 0.235202 0.614699 0.812102 0.073 Uiso 1 1 calc GR . . . .
C42 C 0.7677(7) 0.7290(5) 0.6077(5) 0.054(2) Uani 1 1 d . . . . .
H42A H 0.803677 0.752114 0.574548 0.080 Uiso 1 1 calc GR . . . .
H42B H 0.791056 0.683113 0.608088 0.080 Uiso 1 1 calc GR . . . .
H42C H 0.786884 0.749646 0.646219 0.080 Uiso 1 1 calc GR . . . .
C43 C 0.2018(8) 0.4784(5) 0.6601(5) 0.048(2) Uani 1 1 d . . . . .
C44 C 0.1263(7) 0.6393(5) 0.5288(4) 0.046(2) Uani 1 1 d . . . . .
H44A H 0.114827 0.642995 0.485145 0.070 Uiso 1 1 calc GR . . . .
H44B H 0.068197 0.662295 0.550216 0.070 Uiso 1 1 calc GR . . . .
H44C H 0.126217 0.593040 0.540497 0.070 Uiso 1 1 calc GR . . . .
C45 C 0.6940(7) 0.6340(6) 0.4147(4) 0.051(2) Uani 1 1 d . . . . .
H45A H 0.750497 0.615698 0.388578 0.077 Uiso 1 1 calc GR . . . .
H45B H 0.716053 0.629982 0.457032 0.077 Uiso 1 1 calc GR . . . .
H45C H 0.683004 0.680243 0.404711 0.077 Uiso 1 1 calc GR . . . .
C46 C 0.8643(9) 0.5283(6) 0.5542(6) 0.060(3) Uani 1 1 d . . . . .
C47 C 0.9045(8) 0.5305(5) 0.7345(6) 0.057(3) Uani 1 1 d . . . . .
H47A H 0.895413 0.505448 0.697063 0.085 Uiso 1 1 calc GR . . . .
H47B H 0.932492 0.501714 0.766266 0.085 Uiso 1 1 calc GR . . . .
H47C H 0.955577 0.566439 0.727596 0.085 Uiso 1 1 calc GR . . . .
C48 C 0.1513(9) 0.4000(6) 0.4586(7) 0.067(3) Uani 1 1 d . . . . .
H48A H 0.158688 0.355891 0.441627 0.101 Uiso 1 1 calc GR . . . .
H48B H 0.082168 0.418936 0.445851 0.101 Uiso 1 1 calc GR . . . .
H48C H 0.153677 0.397547 0.502815 0.101 Uiso 1 1 calc GR . . . .
C49 C 0.7567(10) 0.3929(8) 0.4363(7) 0.085(4) Uani 1 1 d . . . . .
H49A H 0.745503 0.410522 0.395608 0.127 Uiso 1 1 calc GR . . . .
H49B H 0.824858 0.368470 0.437550 0.127 Uiso 1 1 calc GR . . . .
H49C H 0.759712 0.429083 0.465418 0.127 Uiso 1 1 calc GR . . . .
C50 C 0.9756(7) 0.2558(5) 0.7568(4) 0.0449(19) Uani 1 1 d . . . . .
H50 H 0.905416 0.269815 0.738442 0.054 Uiso 1 1 calc R . . . .
Ag3 Ag 0.4947(2) 0.5148(2) 0.54253(13) 0.0743(13) Uani 0.316(3) 1 d . U P A 2
Ag4 Ag 0.5563(7) 0.5170(7) 0.6668(3) 0.082(4) Uani 0.108(3) 1 d . . P A 2

loop_
_atom_site_aniso_label
_atom_site_aniso_U_11
_atom_site_aniso_U_22
_atom_site_aniso_U_33
_atom_site_aniso_U_23
_atom_site_aniso_U_13
_atom_site_aniso_U_12
Ag1 0.0400(4) 0.0401(4) 0.0564(4) 0.0160(3) 0.0028(3) 0.0119(3)
Ag2 0.0329(5) 0.0372(5) 0.0719(7) 0.0228(5) 0.0003(4) 0.0047(4)
Cl1 0.0714(17) 0.094(2) 0.0618(14) 0.0298(14) -0.0018(13) -0.0128(17)
Cl2 0.085(2) 0.0553(14) 0.0908(18) 0.0103(13) -0.0179(17) -0.0202(15)
Cl3 0.098(2) 0.0450(13) 0.134(3) 0.0068(16) 0.068(2) 0.0144(14)
O1 0.028(3) 0.042(3) 0.031(2) -0.002(2) 0.000(2) 0.007(2)
O2 0.034(3) 0.026(3) 0.068(4) 0.006(2) 0.024(3) 0.004(2)
O3 0.037(3) 0.032(3) 0.042(3) 0.011(2) 0.003(2) -0.002(2)
O4 0.034(3) 0.033(3) 0.074(4) -0.004(3) -0.008(3) 0.000(2)
O5 0.054(4) 0.045(3) 0.070(4) 0.027(3) 0.030(3) 0.019(3)
O6 0.029(3) 0.043(3) 0.052(3) -0.009(3) 0.005(2) 0.004(2)
O7 0.042(3) 0.024(3) 0.077(4) 0.000(3) 0.005(3) -0.011(2)
F1 0.056(4) 0.104(6) 0.078(4) 0.034(4) 0.014(3) -0.005(4)
O8 0.034(3) 0.053(3) 0.045(3) -0.009(3) 0.009(2) 0.001(3)
F2 0.053(4) 0.055(4) 0.126(6) 0.027(4) 0.016(4) 0.021(3)
O9 0.035(3) 0.057(4) 0.069(4) 0.003(3) -0.014(3) -0.013(3)
C1 0.028(3) 0.015(3) 0.033(3) 0.001(2) -0.001(3) 0.006(2)
O10 0.047(4) 0.060(4) 0.071(4) 0.014(4) -0.006(3) 0.020(3)
O11 0.046(4) 0.056(4) 0.081(5) 0.024(4) 0.007(3) 0.011(3)
F3 0.050(3) 0.064(4) 0.124(6) -0.014(4) -0.013(4) -0.013(3)
C2 0.030(3) 0.016(3) 0.024(3) 0.004(2) 0.002(2) 0.005(2)
C3 0.030(4) 0.018(3) 0.034(3) 0.001(2) -0.004(3) 0.005(2)
C4 0.037(4) 0.009(2) 0.035(3) 0.005(2) 0.003(3) 0.007(2)
C5 0.030(3) 0.012(3) 0.034(3) 0.003(2) 0.004(3) 0.009(2)
C6 0.032(4) 0.014(3) 0.048(4) -0.002(3) 0.004(3) 0.008(3)
C7 0.047(4) 0.011(3) 0.035(3) -0.002(2) 0.001(3) 0.004(3)
C8 0.053(5) 0.024(3) 0.040(4) -0.007(3) -0.013(3) 0.005(3)
C9 0.033(4) 0.023(3) 0.033(3) 0.002(3) -0.003(3) 0.005(3)
C10 0.036(4) 0.024(3) 0.035(3) 0.002(3) -0.003(3) -0.004(3)
C11 0.038(4) 0.025(3) 0.032(3) -0.010(3) -0.010(3) 0.003(3)
O12 0.045(4) 0.064(5) 0.081(5) 0.029(4) -0.003(3) 0.014(3)
C12 0.041(4) 0.039(4) 0.038(4) 0.000(3) -0.011(3) 0.012(4)
C13 0.056(5) 0.016(3) 0.038(4) -0.003(3) -0.003(3) 0.010(3)
F4 0.070(5) 0.074(5) 0.193(10) -0.027(6) 0.032(6) -0.030(4)
C14 0.034(4) 0.013(3) 0.039(3) -0.007(2) -0.003(3) 0.004(2)
C15 0.039(4) 0.024(3) 0.036(3) 0.000(3) -0.003(3) 0.005(3)
C16 0.024(3) 0.025(3) 0.033(3) 0.003(3) -0.002(2) 0.006(3)
C17 0.028(3) 0.026(3) 0.036(3) 0.000(3) -0.004(3) -0.003(3)
C18 0.044(4) 0.014(3) 0.047(4) 0.001(3) 0.012(3) 0.010(3)
C19 0.038(4) 0.023(3) 0.029(3) 0.002(2) 0.005(3) 0.011(3)
C20 0.043(4) 0.025(3) 0.048(4) -0.007(3) -0.012(3) 0.007(3)
C21 0.030(3) 0.018(3) 0.038(3) 0.002(3) -0.003(3) 0.003(3)
F5 0.045(4) 0.084(5) 0.167(9) 0.028(5) 0.009(5) 0.015(4)
C22 0.047(4) 0.018(3) 0.037(3) -0.003(3) -0.006(3) 0.003(3)
C23 0.036(4) 0.024(3) 0.034(3) -0.001(3) -0.006(3) 0.001(3)
C24 0.027(3) 0.023(3) 0.032(3) -0.001(3) 0.002(3) 0.003(3)
C25 0.049(5) 0.024(3) 0.052(4) -0.003(3) -0.015(4) 0.003(3)
C26 0.032(4) 0.026(3) 0.049(4) 0.004(3) -0.009(3) -0.003(3)
C27 0.042(4) 0.018(3) 0.031(3) -0.003(2) -0.001(3) 0.003(3)
C28 0.033(3) 0.016(3) 0.033(3) 0.006(2) 0.007(3) 0.004(3)
C29 0.031(4) 0.028(3) 0.032(3) 0.000(3) 0.003(3) 0.004(3)
F6 0.050(4) 0.267(16) 0.103(6) 0.081(9) 0.020(4) 0.021(7)
C30 0.032(4) 0.022(3) 0.037(3) 0.001(3) 0.000(3) 0.001(3)
O13 0.052(3) 0.083(5) 0.116(5) 0.025(4) 0.009(4) 0.012(4)
C31 0.034(4) 0.017(3) 0.042(4) -0.004(3) 0.000(3) 0.003(3)
C32 0.042(4) 0.034(4) 0.035(3) -0.002(3) -0.007(3) 0.006(3)
C33 0.038(4) 0.058(6) 0.045(4) 0.004(4) 0.008(4) 0.006(4)
C34 0.047(4) 0.011(3) 0.049(4) 0.004(3) -0.007(3) -0.003(3)
C35 0.029(3) 0.017(3) 0.041(3) 0.006(2) 0.002(3) 0.000(3)
O14 0.045(4) 0.097(7) 0.122(7) 0.070(6) 0.005(4) 0.008(4)
C36 0.035(4) 0.036(4) 0.059(5) 0.009(4) 0.003(4) 0.005(3)
C37 0.029(4) 0.036(4) 0.100(7) 0.019(5) -0.002(5) -0.004(3)
C38 0.043(5) 0.051(5) 0.081(7) 0.005(5) 0.037(5) 0.002(4)
C39 0.044(4) 0.031(4) 0.031(3) -0.006(3) -0.008(3) 0.008(3)
C40 0.069(6) 0.024(3) 0.046(4) -0.010(3) -0.022(4) 0.003(4)
C41 0.049(5) 0.027(4) 0.070(6) 0.006(4) 0.016(4) -0.002(4)
C42 0.035(4) 0.052(5) 0.074(6) 0.025(5) 0.001(4) -0.008(4)
C43 0.043(5) 0.037(4) 0.064(5) 0.015(4) 0.003(4) 0.005(4)
C44 0.025(4) 0.053(5) 0.061(5) -0.009(4) 0.003(3) 0.001(4)
C45 0.035(4) 0.072(6) 0.047(4) 0.002(4) 0.007(4) 0.000(4)
C46 0.040(5) 0.059(6) 0.080(7) 0.019(5) -0.002(5) 0.001(5)
C47 0.035(5) 0.043(5) 0.092(7) -0.008(5) 0.008(5) -0.014(4)
C48 0.046(6) 0.049(6) 0.107(9) 0.005(6) 0.002(6) 0.002(5)
C49 0.043(6) 0.108(11) 0.103(10) 0.023(8) 0.032(6) 0.028(7)
C50 0.034(4) 0.046(5) 0.054(5) 0.010(4) 0.002(3) 0.005(3)
Ag3 0.0408(13) 0.118(3) 0.0637(16) 0.0437(18) -0.0038(11) 0.0064(14)
Ag4 0.045(4) 0.149(10) 0.051(4) 0.006(4) -0.011(3) -0.009(5)

loop_
_atom_type_symbol
_atom_type_description
_atom_type_scat_dispersion_real
_atom_type_scat_dispersion_imag
_atom_type_scat_source
C C 0.0181 0.0091 'International Tables Vol C Tables 4.2.6.8 and 6.1.1.4'
H H 0.0000 0.0000 'International Tables Vol C Tables 4.2.6.8 and 6.1.1.4'
Ag Ag 0.1306 4.2820 'International Tables Vol C Tables 4.2.6.8 and 6.1.1.4'
Cl Cl 0.3639 0.7018 'International Tables Vol C Tables 4.2.6.8 and 6.1.1.4'
F F 0.0727 0.0534 'International Tables Vol C Tables 4.2.6.8 and 6.1.1.4'
O O 0.0492 0.0322 'International Tables Vol C Tables 4.2.6.8 and 6.1.1.4'

loop_
_geom_angle_atom_site_label_1
_geom_angle_atom_site_label_2
_geom_angle_atom_site_label_3
_geom_angle
_geom_angle_site_symmetry_1
_geom_angle_site_symmetry_3
_geom_angle_publ_flag
O11 Ag1 Ag2 80.23(18) . . ?
O12 Ag1 Ag2 80.03(19) . . ?
O12 Ag1 O11 160.0(3) . . ?
O13 Ag2 Ag1 81.2(3) . . ?
O13 Ag2 O14 158.2(4) . . ?
O14 Ag2 Ag1 80.6(2) . . ?
C1 O1 C33 117.5(6) . . ?
C28 O2 C38 117.7(6) . . ?
C30 O3 C42 117.9(6) . . ?
C20 O4 C48 118.2(7) . . ?
C18 O5 C41 118.7(7) . . ?
C24 O6 C44 116.7(6) . . ?
C10 O7 C47 117.4(6) . . ?
C29 O8 C45 117.2(7) . . ?
C26 O9 C37 117.4(7) . . ?
O1 C1 C4 116.0(6) . . ?
O1 C1 C15 123.5(6) . . ?
C4 C1 C15 120.5(7) . . ?
C12 O10 C49 119.2(8) . . ?
C36 O11 Ag1 123.7(6) . . ?
C16 C2 C5 120.6(6) . . ?
C16 C2 C28 119.5(6) . . ?
C28 C2 C5 119.9(6) . . ?
C17 C3 C31 119.7(6) . . ?
C24 C3 C17 119.7(6) . . ?
C24 C3 C31 120.5(6) . . ?
C1 C4 C5 121.9(6) . . ?
C1 C4 C35 118.4(7) . . ?
C35 C4 C5 119.6(6) . . ?
C2 C5 H5A 109.5 . . ?
C2 C5 H5B 109.5 . . ?
C4 C5 C2 110.8(5) . . ?
C4 C5 H5A 109.5 . . ?
C4 C5 H5B 109.5 . . ?
H5A C5 H5B 108.1 . . ?
C14 C6 H6 119.4 . . ?
C14 C6 C18 121.2(7) . . ?
C18 C6 H6 119.4 . . ?
C18 C7 C13 121.4(7) . . ?
C23 C7 C13 119.4(8) . . ?
C23 C7 C18 119.2(7) . . ?
C12 C8 C25 119.4(8) . . ?
C12 C8 C40 119.6(8) . . ?
C25 C8 C40 120.9(9) . . ?
C21 C9 C29 119.1(6) . . ?
C21 C9 C39 120.2(7) . . ?
C29 C9 C39 120.6(7) . . ?
O7 C10 C16 122.3(7) . . ?
C27 C10 O7 117.7(7) . . ?
C27 C10 C16 120.0(7) . . ?
C20 C11 C39 120.6(7) . . ?
C32 C11 C20 119.3(7) . . ?
C32 C11 C39 120.1(7) . . ?
C34 O12 Ag1 123.7(6) . . ?
C34 O12 Ag4 102.2(6) . . ?
O10 C12 C8 117.6(7) . . ?
O10 C12 C32 122.0(8) . . ?
C8 C12 C32 120.4(8) . . ?
C7 C13 H13A 109.1 . . ?
C7 C13 H13B 109.1 . . ?
C7 C13 C27 112.3(6) . . ?
H13A C13 H13B 107.9 . . ?
C27 C13 H13A 109.1 . . ?
C27 C13 H13B 109.1 . . ?
C6 C14 C30 119.2(7) . . ?
C6 C14 C31 120.6(7) . . ?
C30 C14 C31 120.2(7) . . ?
C1 C15 H15 119.8 . . ?
C22 C15 C1 120.5(7) . . ?
C22 C15 H15 119.8 . . ?
C2 C16 C10 120.5(6) . . ?
C2 C16 H16 119.8 . . ?
C10 C16 H16 119.8 . . ?
C3 C17 H17 120.0 . . ?
C3 C17 C29 120.1(7) . . ?
C29 C17 H17 120.0 . . ?
O5 C18 C6 123.6(8) . . ?
O5 C18 C7 116.3(7) . . ?
C6 C18 C7 120.2(7) . . ?
C27 C19 H19 120.0 . . ?
C27 C19 C28 120.0(7) . . ?
C28 C19 H19 120.0 . . ?
O4 C20 C11 116.2(7) . . ?
O4 C20 C25 124.8(9) . . ?
C25 C20 C11 119.0(8) . . ?
C9 C21 H21 119.3 . . ?
C9 C21 C24 121.4(7) . . ?
C24 C21 H21 119.3 . . ?
C15 C22 C40 120.3(8) . . ?
C26 C22 C15 120.0(7) . . ?
C26 C22 C40 119.7(8) . . ?
C7 C23 H23 119.7 . . ?
C7 C23 C30 120.6(7) . . ?
C30 C23 H23 119.7 . . ?
O6 C24 C3 116.9(6) . . ?
O6 C24 C21 123.6(7) . . ?
C3 C24 C21 119.5(6) . . ?
C8 C25 C20 121.6(9) . . ?
C8 C25 H25 119.2 . . ?
C20 C25 H25 119.2 . . ?
O9 C26 C22 116.2(7) . . ?
O9 C26 C35 123.6(8) . . ?
C22 C26 C35 120.2(7) . . ?
C10 C27 C13 120.1(7) . . ?
C10 C27 C19 119.8(6) . . ?
C19 C27 C13 120.0(7) . . ?
O2 C28 C2 116.4(6) . . ?
O2 C28 C19 123.3(6) . . ?
C2 C28 C19 120.2(7) . . ?
O8 C29 C9 117.0(6) . . ?
O8 C29 C17 122.8(7) . . ?
C9 C29 C17 120.2(7) . . ?
O3 C30 C14 117.2(6) . . ?
O3 C30 C23 123.1(7) . . ?
C14 C30 C23 119.7(7) . . ?
C36 O13 Ag2 123.9(8) . . ?
C36 O13 Ag3 108.6(8) . . ?
C3 C31 C14 110.9(5) . . ?
C3 C31 H31A 109.5 . . ?
C3 C31 H31B 109.5 . . ?
C14 C31 H31A 109.5 . . ?
C14 C31 H31B 109.5 . . ?
H31A C31 H31B 108.0 . . ?
C11 C32 C12 120.1(8) . . ?
C11 C32 H32 120.0 . . ?
C12 C32 H32 120.0 . . ?
O1 C33 H33A 109.5 . . ?
O1 C33 H33B 109.5 . . ?
O1 C33 H33C 109.5 . . ?
H33A C33 H33B 109.5 . . ?
H33A C33 H33C 109.5 . . ?
H33B C33 H33C 109.5 . . ?
O12 C34 C43 116.3(7) . . ?
O14 C34 O12 129.1(9) . . ?
O14 C34 C43 114.5(8) . . ?
C4 C35 C26 120.4(7) . . ?
C4 C35 H35 119.8 . . ?
C26 C35 H35 119.8 . . ?
C34 O14 Ag2 123.1(7) . . ?
C34 O14 Ag3 119.0(7) . . ?
O11 C36 C46 116.1(8) . . ?
O13 C36 O11 130.5(9) . . ?
O13 C36 C46 112.5(9) . . ?
O9 C37 H37A 109.5 . . ?
O9 C37 H37B 109.5 . . ?
O9 C37 H37C 109.5 . . ?
H37A C37 H37B 109.5 . . ?
H37A C37 H37C 109.5 . . ?
H37B C37 H37C 109.5 . . ?
O2 C38 H38A 109.5 . . ?
O2 C38 H38B 109.5 . . ?
O2 C38 H38C 109.5 . . ?
H38A C38 H38B 109.5 . . ?
H38A C38 H38C 109.5 . . ?
H38B C38 H38C 109.5 . . ?
C9 C39 C11 111.2(6) . . ?
C9 C39 H39A 109.4 . . ?
C9 C39 H39B 109.4 . . ?
C11 C39 H39A 109.4 . . ?
C11 C39 H39B 109.4 . . ?
H39A C39 H39B 108.0 . . ?
C8 C40 C22 112.0(6) . . ?
C8 C40 H40A 109.2 . . ?
C8 C40 H40B 109.2 . . ?
C22 C40 H40A 109.2 . . ?
C22 C40 H40B 109.2 . . ?
H40A C40 H40B 107.9 . . ?
O5 C41 H41A 109.5 . . ?
O5 C41 H41B 109.5 . . ?
O5 C41 H41C 109.5 . . ?
H41A C41 H41B 109.5 . . ?
H41A C41 H41C 109.5 . . ?
H41B C41 H41C 109.5 . . ?
O3 C42 H42A 109.5 . . ?
O3 C42 H42B 109.5 . . ?
O3 C42 H42C 109.5 . . ?
H42A C42 H42B 109.5 . . ?
H42A C42 H42C 109.5 . . ?
H42B C42 H42C 109.5 . . ?
F1 C43 F3 106.8(8) . . ?
F1 C43 C34 113.1(8) . . ?
F2 C43 F1 106.5(9) . . ?
F2 C43 F3 107.3(8) . . ?
F2 C43 C34 113.0(7) . . ?
F3 C43 C34 109.8(8) . . ?
O6 C44 H44A 109.5 . . ?
O6 C44 H44B 109.5 . . ?
O6 C44 H44C 109.5 . . ?
H44A C44 H44B 109.5 . . ?
H44A C44 H44C 109.5 . . ?
H44B C44 H44C 109.5 . . ?
O8 C45 H45A 109.5 . . ?
O8 C45 H45B 109.5 . . ?
O8 C45 H45C 109.5 . . ?
H45A C45 H45B 109.5 . . ?
H45A C45 H45C 109.5 . . ?
H45B C45 H45C 109.5 . . ?
F4 C46 C36 112.1(10) . . ?
F5 C46 F4 102.1(10) . . ?
F5 C46 C36 113.3(9) . . ?
F6 C46 F4 107.5(12) . . ?
F6 C46 F5 106.7(12) . . ?
F6 C46 C36 114.2(9) . . ?
O7 C47 H47A 109.5 . . ?
O7 C47 H47B 109.5 . . ?
O7 C47 H47C 109.5 . . ?
H47A C47 H47B 109.5 . . ?
H47A C47 H47C 109.5 . . ?
H47B C47 H47C 109.5 . . ?
O4 C48 H48A 109.5 . . ?
O4 C48 H48B 109.5 . . ?
O4 C48 H48C 109.5 . . ?
H48A C48 H48B 109.5 . . ?
H48A C48 H48C 109.5 . . ?
H48B C48 H48C 109.5 . . ?
O10 C49 H49A 109.5 . . ?
O10 C49 H49B 109.5 . . ?
O10 C49 H49C 109.5 . . ?
H49A C49 H49B 109.5 . . ?
H49A C49 H49C 109.5 . . ?
H49B C49 H49C 109.5 . . ?
Cl1 C50 Cl2 112.2(5) . . ?
Cl1 C50 H50 107.7 . . ?
Cl2 C50 H50 107.7 . . ?
Cl3 C50 Cl1 110.2(5) . . ?
Cl3 C50 Cl2 111.3(5) . . ?
Cl3 C50 H50 107.7 . . ?
O13 Ag3 Ag4 67.3(3) . . ?
O14 Ag3 O13 129.6(4) . . ?
O14 Ag3 Ag4 70.9(3) . . ?
O12 Ag4 Ag3 78.8(3) . . ?

loop_
_geom_bond_atom_site_label_1
_geom_bond_atom_site_label_2
_geom_bond_distance
_geom_bond_site_symmetry_2
_geom_bond_publ_flag
Ag1 Ag2 2.9064(10) . ?
Ag1 O11 2.209(7) . ?
Ag1 O12 2.194(7) . ?
Ag2 O13 2.184(9) . ?
Ag2 O14 2.192(8) . ?
Cl1 C50 1.747(9) . ?
Cl2 C50 1.752(10) . ?
Cl3 C50 1.742(10) . ?
O1 C1 1.377(9) . ?
O1 C33 1.420(10) . ?
O2 C28 1.369(9) . ?
O2 C38 1.411(10) . ?
O3 C30 1.366(9) . ?
O3 C42 1.429(11) . ?
O4 C20 1.372(10) . ?
O4 C48 1.433(13) . ?
O5 C18 1.374(10) . ?
O5 C41 1.395(12) . ?
O6 C24 1.367(9) . ?
O6 C44 1.405(10) . ?
O7 C10 1.378(9) . ?
O7 C47 1.431(12) . ?
F1 C43 1.339(12) . ?
O8 C29 1.368(9) . ?
O8 C45 1.427(11) . ?
F2 C43 1.316(11) . ?
O9 C26 1.368(10) . ?
O9 C37 1.426(13) . ?
C1 C4 1.397(10) . ?
C1 C15 1.400(10) . ?
O10 C12 1.370(11) . ?
O10 C49 1.385(16) . ?
O11 C36 1.225(11) . ?
F3 C43 1.342(13) . ?
C2 C5 1.523(8) . ?
C2 C16 1.378(10) . ?
C2 C28 1.386(9) . ?
C3 C17 1.402(10) . ?
C3 C24 1.394(10) . ?
C3 C31 1.519(9) . ?
C4 C5 1.509(10) . ?
C4 C35 1.403(10) . ?
C5 H5A 0.9700 . ?
C5 H5B 0.9700 . ?
C6 H6 0.9300 . ?
C6 C14 1.378(11) . ?
C6 C18 1.390(11) . ?
C7 C13 1.506(10) . ?
C7 C18 1.391(12) . ?
C7 C23 1.381(11) . ?
C8 C12 1.371(13) . ?
C8 C25 1.375(13) . ?
C8 C40 1.528(11) . ?
C9 C21 1.387(10) . ?
C9 C29 1.398(11) . ?
C9 C39 1.517(10) . ?
C10 C16 1.406(10) . ?
C10 C27 1.377(11) . ?
C11 C20 1.402(12) . ?
C11 C32 1.390(11) . ?
C11 C39 1.525(10) . ?
O12 C34 1.234(10) . ?
O12 Ag4 2.425(13) . ?
C12 C32 1.404(11) . ?
C13 H13A 0.9700 . ?
C13 H13B 0.9700 . ?
C13 C27 1.530(9) . ?
F4 C46 1.322(15) . ?
C14 C30 1.391(11) . ?
C14 C31 1.526(10) . ?
C15 H15 0.9300 . ?
C15 C22 1.384(12) . ?
C16 H16 0.9300 . ?
C17 H17 0.9300 . ?
C17 C29 1.407(10) . ?
C19 H19 0.9300 . ?
C19 C27 1.388(11) . ?
C19 C28 1.400(9) . ?
C20 C25 1.396(11) . ?
C21 H21 0.9300 . ?
C21 C24 1.402(10) . ?
F5 C46 1.318(13) . ?
C22 C26 1.376(12) . ?
C22 C40 1.535(10) . ?
C23 H23 0.9300 . ?
C23 C30 1.411(10) . ?
C25 H25 0.9300 . ?
C26 C35 1.409(11) . ?
F6 C46 1.280(14) . ?
O13 C36 1.201(13) . ?
O13 Ag3 2.484(10) . ?
C31 H31A 0.9700 . ?
C31 H31B 0.9700 . ?
C32 H32 0.9300 . ?
C33 H33A 0.9600 . ?
C33 H33B 0.9600 . ?
C33 H33C 0.9600 . ?
C34 O14 1.220(11) . ?
C34 C43 1.531(13) . ?
C35 H35 0.9300 . ?
O14 Ag3 2.263(10) . ?
C36 C46 1.540(13) . ?
C37 H37A 0.9600 . ?
C37 H37B 0.9600 . ?
C37 H37C 0.9600 . ?
C38 H38A 0.9600 . ?
C38 H38B 0.9600 . ?
C38 H38C 0.9600 . ?
C39 H39A 0.9700 . ?
C39 H39B 0.9700 . ?
C40 H40A 0.9700 . ?
C40 H40B 0.9700 . ?
C41 H41A 0.9600 . ?
C41 H41B 0.9600 . ?
C41 H41C 0.9600 . ?
C42 H42A 0.9600 . ?
C42 H42B 0.9600 . ?
C42 H42C 0.9600 . ?
C44 H44A 0.9600 . ?
C44 H44B 0.9600 . ?
C44 H44C 0.9600 . ?
C45 H45A 0.9600 . ?
C45 H45B 0.9600 . ?
C45 H45C 0.9600 . ?
C47 H47A 0.9600 . ?
C47 H47B 0.9600 . ?
C47 H47C 0.9600 . ?
C48 H48A 0.9600 . ?
C48 H48B 0.9600 . ?
C48 H48C 0.9600 . ?
C49 H49A 0.9600 . ?
C49 H49B 0.9600 . ?
C49 H49C 0.9600 . ?
C50 H50 0.9800 . ?
Ag3 Ag4 2.795(8) . ?
